data_2244242
loop_
_publ_author_name
'Hebishy, Ali M. S.'
'Elgemeie, Galal H.'
'Gouda, Lobna M.'
'Jones, Peter G.'

_publ_section_title
;
 Crystal structures of three homologues with increasing ring size:
 2-meth-oxy-4-(thio-phen-2-yl)-5,6,7,8-tetra-hydro-quinoline-3-carbo-nitrile,
 2-meth-oxy-4-(thio-phen-2-yl)-6,7,8,9-tetra-hydro-5<i>H</i>-cyclo-hepta-[<i>b</i>]pyridine-3-carbo-nitrile
 and
 2-meth-oxy-4-(thio-phen-2-yl)-5,6,7,8,9,10-hexa-hydrocyclo-octa[<i>b</i>]pyridine-3-carbo-nitrile.
;
_journal_coeditor_code YZ2030
_journal_issue 'Pt 4'
_journal_name_full 'Acta crystallographica. Section E, Crystallographic communications'
_journal_page_first 335
_journal_page_last 340
_journal_paper_doi 10.1107/S2056989023001883
_journal_volume 79
_journal_year 2023
_chemical_formula_iupac 'C15 H14 N2 O S'
_chemical_formula_moiety 'C15 H14 N2 O S'
_chemical_formula_sum 'C15 H14 N2 O S'
_chemical_formula_weight 270.34
_chemical_name_systematic
;
2-Methoxy-4-(thiophen-2-yl)-5,6,7,8-tetrahydroquinoline-3-carbonitrile
;
_space_group_crystal_system monoclinic
_space_group_IT_number 14
_space_group_name_Hall '-P 2yn'
_space_group_name_H-M_alt 'P 1 21/n 1'
_atom_sites_solution_hydrogens geom
_atom_sites_solution_primary dual
_audit_creation_method SHELXL-2018/3
_cell_angle_alpha 90
_cell_angle_beta 98.7757(12)
_cell_angle_gamma 90
_cell_formula_units_Z 4
_cell_length_a 10.85636(13)
_cell_length_b 9.18570(10)
_cell_length_c 13.31001(16)
_cell_measurement_reflns_used 35765
_cell_measurement_temperature 100(2)
_cell_measurement_theta_max 77.0990
_cell_measurement_theta_min 4.9090
_cell_volume 1311.78(3)
_computing_cell_refinement
;
CrysAlisPro 1.171.42.51a (Rigaku OD, 2022)
;
_computing_data_collection
;
CrysAlisPro 1.171.42.51a (Rigaku OD, 2022)
;
_computing_data_reduction
;
CrysAlisPro 1.171.42.51a (Rigaku OD, 2022)
;
_computing_molecular_graphics
;
XP (Siemens, 1994)
;
_computing_publication_material
;
<i>SHELXL2018/3</i> (Sheldrick, 2015b)
;
_computing_structure_refinement
;
<i>SHELXL2018/3</i> (Sheldrick, 2015b)
;
_computing_structure_solution
;
<i>SHELXT</i> (Sheldrick, 2015a)
;
_diffrn_ambient_temperature 100(2)
_diffrn_detector_area_resol_mean 10.0000
_diffrn_measured_fraction_theta_full 1.000
_diffrn_measured_fraction_theta_max 0.995
_diffrn_measurement_device_type 'XtaLAB Synergy'
_diffrn_measurement_method '\w scans'
_diffrn_radiation_monochromator mirror
_diffrn_radiation_probe x-ray
_diffrn_radiation_type 'Cu K\a'
_diffrn_radiation_wavelength 1.54184
_diffrn_reflns_av_R_equivalents 0.0321
_diffrn_reflns_av_unetI/netI 0.0107
_diffrn_reflns_limit_h_max 13
_diffrn_reflns_limit_h_min -13
_diffrn_reflns_limit_k_max 11
_diffrn_reflns_limit_k_min -11
_diffrn_reflns_limit_l_max 16
_diffrn_reflns_limit_l_min -16
_diffrn_reflns_number 59253
_diffrn_reflns_theta_full 77.000
_diffrn_reflns_theta_max 77.661
_diffrn_reflns_theta_min 4.906
_diffrn_source 'micro-focus sealed X-ray tube'
_exptl_absorpt_coefficient_mu 2.128
_exptl_absorpt_correction_T_max 1.00000
_exptl_absorpt_correction_T_min 0.82009
_exptl_absorpt_correction_type multi-scan
_exptl_absorpt_process_details
;
(CrysAlisPro; Rigaku OD, 2022)
;
_exptl_crystal_colour colourless
_exptl_crystal_density_diffrn 1.369
_exptl_crystal_description irregular
_exptl_crystal_F_000 568
_exptl_crystal_size_max 0.10
_exptl_crystal_size_mid 0.08
_exptl_crystal_size_min 0.03
_refine_diff_density_max 0.280
_refine_diff_density_min -0.236
_refine_ls_extinction_method none
_refine_ls_goodness_of_fit_ref 1.068
_refine_ls_hydrogen_treatment constr
_refine_ls_matrix_type full
_refine_ls_number_parameters 173
_refine_ls_number_reflns 2774
_refine_ls_number_restraints 0
_refine_ls_restrained_S_all 1.068
_refine_ls_R_factor_all 0.0272
_refine_ls_R_factor_gt 0.0263
_refine_ls_shift/su_max 0.000
_refine_ls_shift/su_mean 0.000
_refine_ls_structure_factor_coef Fsqd
_refine_ls_weighting_details 'w=1/[\s^2^(Fo^2^)+(0.0343P)^2^+0.5681P] where P=(Fo^2^+2Fc^2^)/3'
_refine_ls_weighting_scheme calc
_refine_ls_wR_factor_gt 0.0708
_refine_ls_wR_factor_ref 0.0714
_reflns_number_gt 2663
_reflns_number_total 2774
_reflns_threshold_expression 'I > 2\s(I)'
_cod_data_source_file yz2030sup1.cif
_cod_data_source_block 1a
_cod_depositor_comments 'Adding full bibliography for 2244242--2244244.cif.'
_cod_original_sg_symbol_H-M 'P 21/n'
_cod_database_code 2244242
_cod_database_fobs_code 2244242
_shelx_space_group_comment
;
The symmetry employed for this shelxl refinement is uniquely defined
by the following loop, which should always be used as a source of
symmetry information in preference to the above space-group names.
They are only intended as comments.
;
_shelx_estimated_absorpt_t_min 0.815
_shelx_estimated_absorpt_t_max 0.939

loop_
_space_group_symop_operation_xyz
'x, y, z'
'-x+1/2, y+1/2, -z+1/2'
'-x, -y, -z'
'x-1/2, -y-1/2, z-1/2'

loop_
_atom_site_type_symbol
_atom_site_label
_atom_site_fract_x
_atom_site_fract_y
_atom_site_fract_z
_atom_site_U_iso_or_equiv
_atom_site_adp_type
_atom_site_calc_flag
_atom_site_occupancy
_atom_site_disorder_assembly
_atom_site_disorder_group
N N1 0.41901(8) 0.65182(10) 0.62167(7) 0.01531(18) Uani d 1 . .
C C2 0.49881(9) 0.69755(11) 0.56350(8) 0.0145(2) Uani d 1 . .
C C3 0.61817(9) 0.63623(11) 0.56496(8) 0.0145(2) Uani d 1 . .
C C4 0.65292(9) 0.51730(11) 0.62923(8) 0.0143(2) Uani d 1 . .
C C4A 0.56608(10) 0.46444(11) 0.68941(8) 0.0156(2) Uani d 1 . .
C C5 0.59305(10) 0.33045(13) 0.75609(8) 0.0201(2) Uani d 1 . .
H H5A 0.649271 0.357815 0.818958 0.024 Uiso calc 1 . .
H H5B 0.636738 0.257414 0.719674 0.024 Uiso calc 1 . .
C C6 0.47503(11) 0.26226(13) 0.78460(9) 0.0235(2) Uani d 1 . .
H H6A 0.425966 0.217090 0.723760 0.028 Uiso calc 1 . .
H H6B 0.497721 0.185108 0.836031 0.028 Uiso calc 1 . .
C C7 0.39682(12) 0.37797(14) 0.82721(9) 0.0261(3) Uani d 1 . .
H H7A 0.446984 0.425907 0.886394 0.031 Uiso calc 1 . .
H H7B 0.323728 0.331799 0.850455 0.031 Uiso calc 1 . .
C C8 0.35304(10) 0.49113(13) 0.74576(9) 0.0204(2) Uani d 1 . .
H H8A 0.281165 0.451055 0.699260 0.024 Uiso calc 1 . .
H H8B 0.323737 0.578340 0.778891 0.024 Uiso calc 1 . .
C C8A 0.45209(10) 0.53687(12) 0.68392(8) 0.0156(2) Uani d 1 . .
C C9 0.35965(10) 0.89244(12) 0.50857(9) 0.0206(2) Uani d 1 . .
H H9A 0.350748 0.972299 0.459164 0.031 Uiso calc 1 . .
H H9B 0.365752 0.932339 0.577434 0.031 Uiso calc 1 . .
H H9C 0.286883 0.828279 0.495114 0.031 Uiso calc 1 . .
O O1 0.47092(7) 0.81060(8) 0.49971(6) 0.01807(17) Uani d 1 . .
C C10 0.70092(10) 0.70570(11) 0.50540(8) 0.0164(2) Uani d 1 . .
N N2 0.76402(9) 0.76686(11) 0.45769(8) 0.0230(2) Uani d 1 . .
S S1 0.87568(2) 0.41082(3) 0.74141(2) 0.02107(9) Uani d 1 . .
C C11 0.77753(9) 0.45283(11) 0.63009(8) 0.0152(2) Uani d 1 . .
C C12 0.83478(10) 0.42163(11) 0.54747(8) 0.0171(2) Uani d 1 . .
H H12 0.796800 0.437646 0.479223 0.021 Uiso calc 1 . .
C C13 0.95620(10) 0.36312(12) 0.57419(9) 0.0199(2) Uani d 1 . .
H H13 1.007563 0.334334 0.525951 0.024 Uiso calc 1 . .
C C14 0.99099(10) 0.35277(12) 0.67641(9) 0.0218(2) Uani d 1 . .
H H14 1.069755 0.317592 0.707976 0.026 Uiso calc 1 . .

loop_
_atom_site_aniso_label
_atom_site_aniso_U_11
_atom_site_aniso_U_22
_atom_site_aniso_U_33
_atom_site_aniso_U_12
_atom_site_aniso_U_13
_atom_site_aniso_U_23
N1 0.0144(4) 0.0156(4) 0.0161(4) -0.0005(3) 0.0031(3) -0.0020(3)
C2 0.0155(5) 0.0132(5) 0.0144(5) -0.0002(4) 0.0015(4) -0.0016(4)
C3 0.0145(5) 0.0147(5) 0.0145(5) -0.0006(4) 0.0030(4) -0.0014(4)
C4 0.0144(5) 0.0147(5) 0.0137(5) 0.0000(4) 0.0019(4) -0.0022(4)
C4A 0.0172(5) 0.0159(5) 0.0140(5) -0.0005(4) 0.0034(4) -0.0001(4)
C5 0.0201(5) 0.0209(5) 0.0203(5) 0.0022(4) 0.0062(4) 0.0059(4)
C6 0.0243(6) 0.0227(6) 0.0256(6) 0.0013(5) 0.0103(5) 0.0083(5)
C7 0.0277(6) 0.0296(6) 0.0242(6) 0.0029(5) 0.0140(5) 0.0065(5)
C8 0.0191(5) 0.0221(5) 0.0220(5) 0.0005(4) 0.0095(4) 0.0011(4)
C8A 0.0164(5) 0.0166(5) 0.0141(5) -0.0017(4) 0.0038(4) -0.0021(4)
C9 0.0167(5) 0.0167(5) 0.0291(6) 0.0046(4) 0.0059(4) 0.0036(4)
O1 0.0164(4) 0.0166(4) 0.0221(4) 0.0040(3) 0.0055(3) 0.0046(3)
C10 0.0159(5) 0.0145(5) 0.0187(5) 0.0040(4) 0.0025(4) 0.0007(4)
N2 0.0202(5) 0.0218(5) 0.0288(5) 0.0039(4) 0.0097(4) 0.0070(4)
S1 0.01736(14) 0.02812(16) 0.01744(14) 0.00374(10) 0.00170(10) 0.00578(10)
C11 0.0148(5) 0.0141(5) 0.0167(5) 0.0000(4) 0.0020(4) 0.0019(4)
C12 0.0164(5) 0.0165(5) 0.0188(5) 0.0000(4) 0.0036(4) 0.0007(4)
C13 0.0168(5) 0.0176(5) 0.0263(6) 0.0019(4) 0.0069(4) 0.0016(4)
C14 0.0152(5) 0.0212(5) 0.0292(6) 0.0029(4) 0.0041(4) 0.0072(4)

loop_
_atom_type_symbol
_atom_type_description
_atom_type_scat_dispersion_real
_atom_type_scat_dispersion_imag
_atom_type_scat_source
C C 0.0181 0.0091 'International Tables Vol C Tables 4.2.6.8 and 6.1.1.4'
H H 0.0000 0.0000 'International Tables Vol C Tables 4.2.6.8 and 6.1.1.4'
N N 0.0311 0.0180 'International Tables Vol C Tables 4.2.6.8 and 6.1.1.4'
O O 0.0492 0.0322 'International Tables Vol C Tables 4.2.6.8 and 6.1.1.4'
S S 0.3331 0.5567 'International Tables Vol C Tables 4.2.6.8 and 6.1.1.4'

loop_
_geom_angle_atom_site_label_1
_geom_angle_atom_site_label_2
_geom_angle_atom_site_label_3
_geom_angle_site_symmetry_1
_geom_angle_site_symmetry_3
_geom_angle
_geom_angle_publ_flag
C2 N1 C8A . . 118.12(9) ?
N1 C2 O1 . . 120.82(9) ?
N1 C2 C3 . . 123.40(10) ?
O1 C2 C3 . . 115.75(9) ?
C4 C3 C2 . . 118.70(9) ?
C4 C3 C10 . . 123.38(9) ?
C2 C3 C10 . . 117.78(9) ?
C3 C4 C4A . . 118.20(9) ?
C3 C4 C11 . . 118.57(9) ?
C4A C4 C11 . . 123.23(9) ?
C8A C4A C4 . . 117.96(9) ?
C8A C4A C5 . . 120.43(9) ?
C4 C4A C5 . . 121.58(9) ?
C4A C5 C6 . . 112.56(9) ?
C4A C5 H5A . . 109.1 ?
C6 C5 H5A . . 109.1 ?
C4A C5 H5B . . 109.1 ?
C6 C5 H5B . . 109.1 ?
H5A C5 H5B . . 107.8 ?
C7 C6 C5 . . 110.08(10) y
C7 C6 H6A . . 109.6 ?
C5 C6 H6A . . 109.6 ?
C7 C6 H6B . . 109.6 ?
C5 C6 H6B . . 109.6 ?
H6A C6 H6B . . 108.2 ?
C6 C7 C8 . . 110.00(9) y
C6 C7 H7A . . 109.7 ?
C8 C7 H7A . . 109.7 ?
C6 C7 H7B . . 109.7 ?
C8 C7 H7B . . 109.7 ?
H7A C7 H7B . . 108.2 ?
C8A C8 C7 . . 113.99(9) ?
C8A C8 H8A . . 108.8 ?
C7 C8 H8A . . 108.8 ?
C8A C8 H8B . . 108.8 ?
C7 C8 H8B . . 108.8 ?
H8A C8 H8B . . 107.6 ?
N1 C8A C4A . . 123.55(9) ?
N1 C8A C8 . . 113.91(9) y
C4A C8A C8 . . 122.53(10) ?
O1 C9 H9A . . 109.5 ?
O1 C9 H9B . . 109.5 ?
H9A C9 H9B . . 109.5 ?
O1 C9 H9C . . 109.5 ?
H9A C9 H9C . . 109.5 ?
H9B C9 H9C . . 109.5 ?
C2 O1 C9 . . 117.45(8) ?
N2 C10 C3 . . 176.95(11) ?
C14 S1 C11 . . 92.23(5) ?
C12 C11 C4 . . 127.16(10) ?
C12 C11 S1 . . 110.13(8) ?
C4 C11 S1 . . 122.68(8) ?
C11 C12 C13 . . 113.28(10) ?
C11 C12 H12 . . 123.4 ?
C13 C12 H12 . . 123.4 ?
C14 C13 C12 . . 112.56(10) ?
C14 C13 H13 . . 123.7 ?
C12 C13 H13 . . 123.7 ?
C13 C14 S1 . . 111.79(8) ?
C13 C14 H14 . . 124.1 ?
S1 C14 H14 . . 124.1 ?

loop_
_geom_bond_atom_site_label_1
_geom_bond_atom_site_label_2
_geom_bond_site_symmetry_2
_geom_bond_distance
_geom_bond_publ_flag
N1 C2 . 1.3156(14) ?
N1 C8A . 1.3563(14) ?
C2 O1 . 1.3463(13) ?
C2 C3 . 1.4104(14) ?
C3 C4 . 1.4032(14) ?
C3 C10 . 1.4353(14) ?
C4 C4A . 1.4130(14) ?
C4 C11 . 1.4752(14) ?
C4A C8A . 1.3971(15) ?
C4A C5 . 1.5195(14) ?
C5 C6 . 1.5252(15) ?
C5 H5A . 0.9900 ?
C5 H5B . 0.9900 ?
C6 C7 . 1.5229(16) ?
C6 H6A . 0.9900 ?
C6 H6B . 0.9900 ?
C7 C8 . 1.5246(16) ?
C7 H7A . 0.9900 ?
C7 H7B . 0.9900 ?
C8 C8A . 1.5102(14) ?
C8 H8A . 0.9900 ?
C8 H8B . 0.9900 ?
C9 O1 . 1.4427(12) ?
C9 H9A . 0.9800 ?
C9 H9B . 0.9800 ?
C9 H9C . 0.9800 ?
C10 N2 . 1.1492(15) ?
S1 C14 . 1.7120(12) ?
S1 C11 . 1.7314(11) ?
C11 C12 . 1.3734(15) ?
C12 C13 . 1.4177(15) ?
C12 H12 . 0.9500 ?
C13 C14 . 1.3586(17) ?
C13 H13 . 0.9500 ?
C14 H14 . 0.9500 ?

loop_
_geom_hbond_atom_site_label_D
_geom_hbond_atom_site_label_H
_geom_hbond_atom_site_label_A
_geom_hbond_site_symmetry_A
_geom_hbond_distance_DH
_geom_hbond_distance_HA
_geom_hbond_distance_DA
_geom_hbond_angle_DHA
_geom_hbond_publ_flag
C12 H12 N1 3_666 0.95 2.65 3.3499(14) 131.2 yes
C13 H13 N2 3_766 0.95 2.63 3.3503(14) 133.4 yes

loop_
_geom_torsion_atom_site_label_1
_geom_torsion_atom_site_label_2
_geom_torsion_atom_site_label_3
_geom_torsion_atom_site_label_4
_geom_torsion_site_symmetry_1
_geom_torsion_site_symmetry_2
_geom_torsion_site_symmetry_3
_geom_torsion_site_symmetry_4
_geom_torsion
_geom_torsion_publ_flag
C8A N1 C2 O1 . . . . 179.60(9) ?
C8A N1 C2 C3 . . . . -2.09(15) ?
N1 C2 C3 C4 . . . . 2.08(16) ?
O1 C2 C3 C4 . . . . -179.53(9) ?
N1 C2 C3 C10 . . . . -173.74(9) ?
O1 C2 C3 C10 . . . . 4.65(14) ?
C2 C3 C4 C4A . . . . 0.13(15) ?
C10 C3 C4 C4A . . . . 175.70(9) ?
C2 C3 C4 C11 . . . . 179.62(9) ?
C10 C3 C4 C11 . . . . -4.81(15) ?
C3 C4 C4A C8A . . . . -2.10(15) ?
C11 C4 C4A C8A . . . . 178.44(9) ?
C3 C4 C4A C5 . . . . 176.16(10) ?
C11 C4 C4A C5 . . . . -3.30(16) ?
C8A C4A C5 C6 . . . . 18.12(15) y
C4 C4A C5 C6 . . . . -160.09(10) ?
C4A C5 C6 C7 . . . . -50.80(13) y
C5 C6 C7 C8 . . . . 63.65(13) y
C6 C7 C8 C8A . . . . -42.62(14) y
C2 N1 C8A C4A . . . . -0.11(15) ?
C2 N1 C8A C8 . . . . -178.79(9) ?
C4 C4A C8A N1 . . . . 2.20(16) ?
C5 C4A C8A N1 . . . . -176.07(10) ?
C4 C4A C8A C8 . . . . -179.22(9) ?
C5 C4A C8A C8 . . . . 2.50(16) y
C7 C8 C8A N1 . . . . -171.09(10) ?
C7 C8 C8A C4A . . . . 10.21(15) y
N1 C2 O1 C9 . . . . 9.04(14) ?
C3 C2 O1 C9 . . . . -169.39(9) ?
C3 C4 C11 C12 . . . . -44.17(16) ?
C4A C4 C11 C12 . . . . 135.29(12) ?
C3 C4 C11 S1 . . . . 133.63(9) ?
C4A C4 C11 S1 . . . . -46.91(14) ?
C14 S1 C11 C12 . . . . 0.06(9) ?
C14 S1 C11 C4 . . . . -178.08(9) ?
C4 C11 C12 C13 . . . . 178.59(10) ?
S1 C11 C12 C13 . . . . 0.56(12) ?
C11 C12 C13 C14 . . . . -1.09(14) ?
C12 C13 C14 S1 . . . . 1.11(13) ?
C11 S1 C14 C13 . . . . -0.68(9) ?
